data_4502222
loop_
_publ_author_name
'G\'andara, Felipe'
'Guti\'errez-Puebla, Enrique'
'Iglesias, Marta'
'Snejko, Natalia'
'Monge, M. \'Angeles'

_publ_section_title
;
 Isolated Hexanuclear Hydroxo Lanthanide Secondary Building Units in a
 Rare-Earth Polymeric Framework Based onp-Sulfonatocalix[4]arene
;
_journal_issue 1
_journal_name_full 'Crystal Growth &amp; Design'
_journal_page_first 128
_journal_paper_doi 10.1021/cg900704x
_journal_volume 10
_journal_year 2010
_chemical_formula_moiety 'C28 H20 O28 S4 Yb3'
_chemical_formula_sum 'C28 H20 O28 S4 Yb3'
_chemical_formula_weight 1451.80
_chemical_name_systematic
; 
 ? 
;
_space_group_IT_number 87
_symmetry_cell_setting monoclinic
_symmetry_space_group_name_Hall '-I 4'
_symmetry_space_group_name_H-M 'I 4/m'
_atom_sites_solution_hydrogens geom
_atom_sites_solution_primary direct
_atom_sites_solution_secondary difmap
_audit_creation_method SHELXL-97
_cell_angle_alpha 90.00
_cell_angle_beta 90.00
_cell_angle_gamma 90.00
_cell_formula_units_Z 4
_cell_length_a 11.9660(12)
_cell_length_b 11.9660(12)
_cell_length_c 30.539(3)
_cell_measurement_reflns_used 3915
_cell_measurement_temperature 295(2)
_cell_measurement_theta_max 24.77
_cell_measurement_theta_min 2.41
_cell_volume 4372.7(8)
_computing_cell_refinement 'Bruker SMART'
_computing_data_collection 'Bruker SMART'
_computing_data_reduction 'Bruker SAINT'
_computing_molecular_graphics 'Bruker SHELXTL'
_computing_publication_material 'Bruker SHELXTL'
_computing_structure_refinement 'SHELXL-97 (Sheldrick, 1997)'
_computing_structure_solution 'SHELXS-97 (Sheldrick, 1990)'
_diffrn_ambient_temperature 295(2)
_diffrn_measured_fraction_theta_full 1.000
_diffrn_measured_fraction_theta_max 1.000
_diffrn_measurement_device_type 'CCD area detector'
_diffrn_measurement_method 'phi and omega scans'
_diffrn_radiation_monochromator graphite
_diffrn_radiation_source 'fine-focus sealed tube'
_diffrn_radiation_type MoK\a
_diffrn_radiation_wavelength 0.71073
_diffrn_reflns_av_R_equivalents 0.1261
_diffrn_reflns_av_sigmaI/netI 0.0828
_diffrn_reflns_limit_h_max 14
_diffrn_reflns_limit_h_min -14
_diffrn_reflns_limit_k_max 14
_diffrn_reflns_limit_k_min -14
_diffrn_reflns_limit_l_max 38
_diffrn_reflns_limit_l_min -36
_diffrn_reflns_number 17062
_diffrn_reflns_theta_full 26.37
_diffrn_reflns_theta_max 26.37
_diffrn_reflns_theta_min 1.33
_exptl_absorpt_coefficient_mu 6.648
_exptl_absorpt_correction_T_max 0.5561
_exptl_absorpt_correction_T_min 0.1762
_exptl_absorpt_correction_type multi-scan
_exptl_absorpt_process_details SADABS
_exptl_crystal_colour colorless
_exptl_crystal_density_diffrn 2.205
_exptl_crystal_density_method 'not measured'
_exptl_crystal_description plate
_exptl_crystal_F_000 2744
_exptl_crystal_size_max 0.40
_exptl_crystal_size_mid 0.15
_exptl_crystal_size_min 0.10
_refine_diff_density_max 4.705
_refine_diff_density_min -4.167
_refine_diff_density_rms 0.393
_refine_ls_extinction_method none
_refine_ls_goodness_of_fit_ref 1.506
_refine_ls_hydrogen_treatment constr
_refine_ls_matrix_type full
_refine_ls_number_parameters 114
_refine_ls_number_reflns 2289
_refine_ls_number_restraints 0
_refine_ls_restrained_S_all 1.506
_refine_ls_R_factor_all 0.1711
_refine_ls_R_factor_gt 0.1551
_refine_ls_shift/su_max 0.001
_refine_ls_shift/su_mean 0.000
_refine_ls_structure_factor_coef Fsqd
_refine_ls_weighting_details 'calc w=1/[\s^2^(Fo^2^)+(0.0616P)^2^+598.5529P] where P=(Fo^2^+2Fc^2^)/3'
_refine_ls_weighting_scheme calc
_refine_ls_wR_factor_gt 0.2653
_refine_ls_wR_factor_ref 0.2795
_reflns_number_gt 2126
_reflns_number_total 2289
_reflns_threshold_expression >2sigma(I)
_cod_data_source_file cg900704x_si_001.cif
_cod_data_source_block ybRPF9
_cod_depositor_comments
;
The following automatic conversions were performed:

'_symmetry_cell_setting' value 'Monoclinic' changed to 'monoclinic'
according to /home/saulius/struct/CIF-dictionaries/cif_core.dic
dictionary named 'cif_core.dic' version 2.4.2 from 2011-04-26.

Automatic conversion script
Id: cif_fix_values 1715 2011-07-08 13:25:40Z adriana 
;
_cod_original_sg_symbol_H-M I4/m
_cod_database_code 4502222

loop_
_symmetry_equiv_pos_as_xyz
'x, y, z'
'-y, x, z'
'-x, -y, z'
'y, -x, z'
'x+1/2, y+1/2, z+1/2'
'-y+1/2, x+1/2, z+1/2'
'-x+1/2, -y+1/2, z+1/2'
'y+1/2, -x+1/2, z+1/2'
'-x, -y, -z'
'y, -x, -z'
'x, y, -z'
'-y, x, -z'
'-x+1/2, -y+1/2, -z+1/2'
'y+1/2, -x+1/2, -z+1/2'
'x+1/2, y+1/2, -z+1/2'
'-y+1/2, x+1/2, -z+1/2'

loop_
_atom_site_label
_atom_site_type_symbol
_atom_site_fract_x
_atom_site_fract_y
_atom_site_fract_z
_atom_site_U_iso_or_equiv
_atom_site_adp_type
_atom_site_occupancy
_atom_site_symmetry_multiplicity
_atom_site_calc_flag
_atom_site_refinement_flags
C1 C 0.1787(19) 0.317(2) 0.1547(8) 0.018(5) Uiso 1 1 d .
C2 C 0.246(2) 0.232(2) 0.1724(9) 0.027(6) Uiso 1 1 d .
H4A H 0.3158 0.2189 0.1600 0.032 Uiso 1 1 calc R
C3 C 0.2134(18) 0.1696(18) 0.2071(7) 0.012(4) Uiso 1 1 d .
C4 C 0.107(2) 0.192(2) 0.2241(8) 0.018(5) Uiso 1 1 d .
C5 C 0.032(2) 0.272(2) 0.2057(9) 0.025(6) Uiso 1 1 d .
C6 C 0.071(2) 0.335(2) 0.1710(8) 0.020(5) Uiso 1 1 d .
H2 H 0.0261 0.3894 0.1584 0.025 Uiso 1 1 calc R
C7 C -0.081(2) 0.291(2) 0.2255(8) 0.021(5) Uiso 1 1 d .
H12A H -0.1037 0.3678 0.2203 0.026 Uiso 1 1 calc R
H12B H -0.0764 0.2802 0.2569 0.026 Uiso 1 1 calc R
O1 O 0.3503(15) 0.4239(15) 0.1255(6) 0.027(4) Uani 1 1 d .
O2 O 0.2264(18) 0.3427(16) 0.0716(6) 0.034(5) Uani 1 1 d .
O3 O 0.1665(17) 0.5050(18) 0.1140(6) 0.040(5) Uani 1 1 d .
O4 O 0.0735(15) 0.1382(16) 0.2604(6) 0.031(5) Uani 1 1 d .
H4 H 0.0471 0.0774 0.2536 0.046 Uiso 1 1 calc R
O5 O 0.5447(15) 0.6533(15) 0.0432(6) 0.027(4) Uani 1 1 d .
O6 O 0.271(3) 0.199(2) 0.0000 0.037(7) Uani 1 2 d S
O7 O 0.116(3) 0.438(5) 0.0000 0.087(15) Uani 1 2 d S
O10 O 0.340(3) 0.046(3) 0.0622(10) 0.103(13) Uani 1 1 d .
S9 S 0.2332(6) 0.4039(6) 0.1130(2) 0.0248(14) Uani 1 1 d .
Yb1 Yb 0.5000 0.5000 0.08772(7) 0.0168(5) Uani 1 4 d S
Yb2 Yb 0.30123(14) 0.39094(14) 0.0000 0.0233(5) Uani 1 2 d S

loop_
_atom_site_aniso_label
_atom_site_aniso_U_11
_atom_site_aniso_U_22
_atom_site_aniso_U_33
_atom_site_aniso_U_23
_atom_site_aniso_U_13
_atom_site_aniso_U_12
O1 0.030(10) 0.029(10) 0.023(10) 0.007(8) 0.005(8) 0.001(8)
O2 0.055(13) 0.035(11) 0.013(9) 0.002(8) 0.009(9) -0.013(10)
O3 0.042(12) 0.052(13) 0.027(11) 0.017(10) 0.010(9) 0.004(10)
O4 0.019(10) 0.039(12) 0.034(11) 0.017(9) 0.015(8) 0.002(8)
O5 0.031(10) 0.037(11) 0.013(8) -0.015(8) -0.005(8) -0.008(9)
O6 0.06(2) 0.036(16) 0.015(13) 0.000 0.000 -0.008(14)
O7 0.06(3) 0.16(5) 0.03(2) 0.000 0.000 0.03(3)
O10 0.17(4) 0.07(2) 0.07(2) 0.027(17) -0.04(2) -0.04(2)
S9 0.028(4) 0.032(4) 0.015(3) 0.003(3) 0.002(3) -0.002(3)
Yb1 0.0214(7) 0.0214(7) 0.0076(10) 0.000 0.000 0.000
Yb2 0.0287(10) 0.0306(10) 0.0106(7) 0.000 0.000 -0.0035(7)

loop_
_atom_type_symbol
_atom_type_description
_atom_type_scat_dispersion_real
_atom_type_scat_dispersion_imag
_atom_type_scat_source
C C 0.0033 0.0016 'International Tables Vol C Tables 4.2.6.8 and 6.1.1.4'
H H 0.0000 0.0000 'International Tables Vol C Tables 4.2.6.8 and 6.1.1.4'
O O 0.0106 0.0060 'International Tables Vol C Tables 4.2.6.8 and 6.1.1.4'
S S 0.1246 0.1234 'International Tables Vol C Tables 4.2.6.8 and 6.1.1.4'
Yb Yb -0.3850 5.5486 'International Tables Vol C Tables 4.2.6.8 and 6.1.1.4'

loop_
_geom_angle_atom_site_label_1
_geom_angle_atom_site_label_2
_geom_angle_atom_site_label_3
_geom_angle
_geom_angle_site_symmetry_1
_geom_angle_site_symmetry_3
C6 C1 C2 120(2) . .
C6 C1 S9 120.6(18) . .
C2 C1 S9 119.3(19) . .
C3 C2 C1 122(2) . .
C3 C2 H4A 118.8 . .
C1 C2 H4A 118.8 . .
C2 C3 C4 116(2) . .
C2 C3 C7 120(2) . 4
C4 C3 C7 124(2) . 4
O4 C4 C3 119(2) . .
O4 C4 C5 117(2) . .
C3 C4 C5 124(2) . .
C6 C5 C4 117(2) . .
C6 C5 C7 122(2) . .
C4 C5 C7 121(2) . .
C5 C6 C1 120(2) . .
C5 C6 H2 119.8 . .
C1 C6 H2 119.8 . .
C5 C7 C3 113(2) . 2
C5 C7 H12A 109.0 . .
C3 C7 H12A 109.0 2 .
C5 C7 H12B 109.0 . .
C3 C7 H12B 109.0 2 .
H12A C7 H12B 107.8 . .
S9 O1 Yb1 132.1(11) . .
S9 O2 Yb2 129.6(11) . .
C4 O4 H4 109.5 . .
Yb2 O5 Yb2 111.0(7) 9_665 10_565
Yb2 O5 Yb1 109.4(8) 9_665 .
Yb2 O5 Yb1 109.3(7) 10_565 .
O3 S9 O2 113.9(13) . .
O3 S9 O1 112.5(12) . .
O2 S9 O1 111.0(12) . .
O3 S9 C1 105.7(11) . .
O2 S9 C1 108.0(11) . .
O1 S9 C1 105.0(11) . .
O1 Yb1 O1 75.6(4) 3_665 4_565
O1 Yb1 O1 120.2(9) 3_665 .
O1 Yb1 O1 75.6(4) 4_565 .
O1 Yb1 O1 75.6(4) 3_665 2_655
O1 Yb1 O1 120.2(9) 4_565 2_655
O1 Yb1 O1 75.6(4) . 2_655
O1 Yb1 O5 140.6(6) 3_665 3_665
O1 Yb1 O5 143.5(6) 4_565 3_665
O1 Yb1 O5 78.8(6) . 3_665
O1 Yb1 O5 76.9(6) 2_655 3_665
O1 Yb1 O5 143.5(6) 3_665 2_655
O1 Yb1 O5 78.8(6) 4_565 2_655
O1 Yb1 O5 76.9(6) . 2_655
O1 Yb1 O5 140.6(6) 2_655 2_655
O5 Yb1 O5 70.4(4) 3_665 2_655
O1 Yb1 O5 76.9(6) 3_665 4_565
O1 Yb1 O5 140.6(6) 4_565 4_565
O1 Yb1 O5 143.5(6) . 4_565
O1 Yb1 O5 78.8(6) 2_655 4_565
O5 Yb1 O5 70.4(4) 3_665 4_565
O5 Yb1 O5 109.1(8) 2_655 4_565
O1 Yb1 O5 78.8(6) 3_665 .
O1 Yb1 O5 76.9(6) 4_565 .
O1 Yb1 O5 140.6(6) . .
O1 Yb1 O5 143.5(6) 2_655 .
O5 Yb1 O5 109.1(8) 3_665 .
O5 Yb1 O5 70.4(4) 2_655 .
O5 Yb1 O5 70.4(4) 4_565 .
O1 Yb1 Yb2 165.2(5) 3_665 .
O1 Yb1 Yb2 111.7(5) 4_565 .
O1 Yb1 Yb2 74.5(5) . .
O1 Yb1 Yb2 109.3(4) 2_655 .
O5 Yb1 Yb2 35.2(4) 3_665 .
O5 Yb1 Yb2 35.2(4) 2_655 .
O5 Yb1 Yb2 90.1(4) 4_565 .
O5 Yb1 Yb2 90.2(4) . .
O1 Yb1 Yb2 109.3(4) 3_665 2_655
O1 Yb1 Yb2 165.2(5) 4_565 2_655
O1 Yb1 Yb2 111.7(5) . 2_655
O1 Yb1 Yb2 74.5(5) 2_655 2_655
O5 Yb1 Yb2 35.2(4) 3_665 2_655
O5 Yb1 Yb2 90.2(4) 2_655 2_655
O5 Yb1 Yb2 35.2(4) 4_565 2_655
O5 Yb1 Yb2 90.1(4) . 2_655
Yb2 Yb1 Yb2 60.42(3) . 2_655
O1 Yb1 Yb2 74.5(5) 3_665 9_665
O1 Yb1 Yb2 109.3(4) 4_565 9_665
O1 Yb1 Yb2 165.2(5) . 9_665
O1 Yb1 Yb2 111.7(5) 2_655 9_665
O5 Yb1 Yb2 90.2(4) 3_665 9_665
O5 Yb1 Yb2 90.1(4) 2_655 9_665
O5 Yb1 Yb2 35.2(4) 4_565 9_665
O5 Yb1 Yb2 35.2(4) . 9_665
Yb2 Yb1 Yb2 90.72(6) . 9_665
Yb2 Yb1 Yb2 60.42(3) 2_655 9_665
O1 Yb1 Yb2 111.7(5) 3_665 10_565
O1 Yb1 Yb2 74.5(5) 4_565 10_565
O1 Yb1 Yb2 109.3(4) . 10_565
O1 Yb1 Yb2 165.2(5) 2_655 10_565
O5 Yb1 Yb2 90.1(4) 3_665 10_565
O5 Yb1 Yb2 35.2(4) 2_655 10_565
O5 Yb1 Yb2 90.2(4) 4_565 10_565
O5 Yb1 Yb2 35.2(4) . 10_565
Yb2 Yb1 Yb2 60.42(3) . 10_565
Yb2 Yb1 Yb2 90.72(6) 2_655 10_565
Yb2 Yb1 Yb2 60.42(3) 9_665 10_565
O7 Yb2 O5 145.4(4) . 3_665
O7 Yb2 O5 145.4(4) . 9_665
O5 Yb2 O5 69.1(9) 3_665 9_665
O7 Yb2 O6 95.5(16) . .
O5 Yb2 O6 84.1(8) 3_665 .
O5 Yb2 O6 84.1(8) 9_665 .
O7 Yb2 O5 91.8(12) . 2_655
O5 Yb2 O5 70.9(9) 3_665 2_655
O5 Yb2 O5 108.4(8) 9_665 2_655
O6 Yb2 O5 144.7(5) . 2_655
O7 Yb2 O5 91.8(12) . 12_655
O5 Yb2 O5 108.4(8) 3_665 12_655
O5 Yb2 O5 70.9(9) 9_665 12_655
O6 Yb2 O5 144.7(5) . 12_655
O5 Yb2 O5 69.0(9) 2_655 12_655
O7 Yb2 O2 72.7(7) . 11
O5 Yb2 O2 138.3(7) 3_665 11
O5 Yb2 O2 74.2(7) 9_665 11
O6 Yb2 O2 73.1(5) . 11
O5 Yb2 O2 141.5(6) 2_655 11
O5 Yb2 O2 76.4(6) 12_655 11
O7 Yb2 O2 72.7(7) . .
O5 Yb2 O2 74.2(7) 3_665 .
O5 Yb2 O2 138.3(7) 9_665 .
O6 Yb2 O2 73.1(5) . .
O5 Yb2 O2 76.4(6) 2_655 .
O5 Yb2 O2 141.5(6) 12_655 .
O2 Yb2 O2 128.1(9) 11 .
O7 Yb2 Yb1 121.3(8) . .
O5 Yb2 Yb1 35.5(5) 3_665 .
O5 Yb2 Yb1 89.0(4) 9_665 .
O6 Yb2 Yb1 115.7(5) . .
O5 Yb2 Yb1 35.5(5) 2_655 .
O5 Yb2 Yb1 89.0(4) 12_655 .
O2 Yb2 Yb1 160.5(5) 11 .
O2 Yb2 Yb1 71.3(5) . .
O7 Yb2 Yb1 121.3(8) . 9_665
O5 Yb2 Yb1 89.0(4) 3_665 9_665
O5 Yb2 Yb1 35.5(5) 9_665 9_665
O6 Yb2 Yb1 115.7(5) . 9_665
O5 Yb2 Yb1 89.0(4) 2_655 9_665
O5 Yb2 Yb1 35.5(5) 12_655 9_665
O2 Yb2 Yb1 71.3(5) 11 9_665
O2 Yb2 Yb1 160.5(5) . 9_665
Yb1 Yb2 Yb1 89.28(6) . 9_665
O7 Yb2 Yb2 91.9(14) . 10_565
O5 Yb2 Yb2 89.8(4) 3_665 10_565
O5 Yb2 Yb2 89.8(4) 9_665 10_565
O6 Yb2 Yb2 172.6(8) . 10_565
O5 Yb2 Yb2 34.5(4) 2_655 10_565
O5 Yb2 Yb2 34.5(4) 12_655 10_565
O2 Yb2 Yb2 109.3(4) 11 10_565
O2 Yb2 Yb2 109.3(4) . 10_565
Yb1 Yb2 Yb2 59.791(16) . 10_565
Yb1 Yb2 Yb2 59.792(16) 9_665 10_565
O7 Yb2 Yb2 178.1(14) . 2_655
O5 Yb2 Yb2 34.5(4) 3_665 2_655
O5 Yb2 Yb2 34.5(4) 9_665 2_655
O6 Yb2 Yb2 82.6(8) . 2_655
O5 Yb2 Yb2 89.8(4) 2_655 2_655
O5 Yb2 Yb2 89.8(4) 12_655 2_655
O2 Yb2 Yb2 106.7(5) 11 2_655
O2 Yb2 Yb2 106.7(5) . 2_655
Yb1 Yb2 Yb2 59.791(16) . 2_655
Yb1 Yb2 Yb2 59.791(16) 9_665 2_655
Yb2 Yb2 Yb2 90.0 10_565 2_655

loop_
_geom_bond_atom_site_label_1
_geom_bond_atom_site_label_2
_geom_bond_distance
_geom_bond_site_symmetry_2
C1 C6 1.39(3) .
C1 C2 1.41(3) .
C1 S9 1.77(2) .
C2 C3 1.36(3) .
C2 H4A 0.9300 .
C3 C4 1.40(3) .
C3 C7 1.52(3) 4
C4 O4 1.34(3) .
C4 C5 1.43(3) .
C5 C6 1.38(4) .
C5 C7 1.50(4) .
C6 H2 0.9300 .
C7 C3 1.52(3) 2
C7 H12A 0.9700 .
C7 H12B 0.9700 .
O1 S9 1.47(2) .
O1 Yb1 2.318(18) .
O2 S9 1.463(19) .
O2 Yb2 2.432(17) .
O3 S9 1.45(2) .
O4 H4 0.8200 .
O5 Yb2 2.328(18) 9_665
O5 Yb2 2.329(18) 10_565
O5 Yb1 2.345(19) .
O6 Yb2 2.33(3) .
O7 Yb2 2.29(4) .
Yb1 O1 2.318(18) 3_665
Yb1 O1 2.318(18) 4_565
Yb1 O1 2.318(18) 2_655
Yb1 O5 2.345(19) 3_665
Yb1 O5 2.345(19) 2_655
Yb1 O5 2.345(19) 4_565
Yb1 Yb2 3.8127(19) .
Yb1 Yb2 3.8127(19) 2_655
Yb1 Yb2 3.8127(19) 9_665
Yb1 Yb2 3.8127(18) 10_565
Yb2 O5 2.328(18) 3_665
Yb2 O5 2.328(18) 9_665
Yb2 O5 2.329(18) 2_655
Yb2 O5 2.329(18) 12_655
Yb2 O2 2.432(17) 11
Yb2 Yb1 3.8127(19) 9_665
Yb2 Yb2 3.837(2) 10_565
Yb2 Yb2 3.837(2) 2_655
